data_7024595
loop_
_publ_author_name
'Ramos, Alberto'
'Stephan, Douglas W.'

_publ_section_title
;
 Titanium ferrocenyl-phosphinimide complexes.
;
_journal_issue 5
_journal_name_full 'Dalton transactions (Cambridge, England : 2003)'
_journal_page_first 1328
_journal_page_last 1338
_journal_paper_doi 10.1039/b918919j
_journal_volume 39
_journal_year 2010
_chemical_formula_sum 'C56.5 H56 Cl2 Fe N P Ti'
_chemical_formula_weight 954.64
_space_group_IT_number 2
_symmetry_cell_setting triclinic
_symmetry_space_group_name_Hall '-P 1'
_symmetry_space_group_name_H-M 'P -1'
_atom_sites_solution_hydrogens geom
_atom_sites_solution_primary direct
_atom_sites_solution_secondary difmap
_audit_creation_method SHELXL-97
_cell_angle_alpha 72.4480(10)
_cell_angle_beta 89.9460(10)
_cell_angle_gamma 81.3970(10)
_cell_formula_units_Z 4
_cell_length_a 14.3943(14)
_cell_length_b 16.9970(17)
_cell_length_c 21.197(2)
_cell_measurement_temperature 298(2)
_cell_volume 4883.6(8)
_computing_structure_refinement 'SHELXL-97 (Sheldrick, 1997)'
_computing_structure_solution 'SHELXS-97 (Sheldrick, 1990)'
_diffrn_ambient_temperature 298(2)
_diffrn_measured_fraction_theta_full 0.997
_diffrn_measured_fraction_theta_max 0.997
_diffrn_radiation_monochromator graphite
_diffrn_radiation_source 'fine-focus sealed tube'
_diffrn_radiation_type MoK\a
_diffrn_radiation_wavelength 0.71073
_diffrn_reflns_av_R_equivalents 0.1262
_diffrn_reflns_av_sigmaI/netI 0.1892
_diffrn_reflns_limit_h_max 17
_diffrn_reflns_limit_h_min -17
_diffrn_reflns_limit_k_max 20
_diffrn_reflns_limit_k_min -20
_diffrn_reflns_limit_l_max 25
_diffrn_reflns_limit_l_min -25
_diffrn_reflns_number 47239
_diffrn_reflns_theta_full 25.00
_diffrn_reflns_theta_max 25.00
_diffrn_reflns_theta_min 1.71
_exptl_absorpt_coefficient_mu 0.641
_exptl_absorpt_correction_T_max 1.0000
_exptl_absorpt_correction_T_min 0.791686
_exptl_absorpt_correction_type empirical
_exptl_crystal_density_diffrn 1.298
_exptl_crystal_density_method 'not measured'
_exptl_crystal_F_000 1996
_exptl_crystal_size_max 0.28
_exptl_crystal_size_mid 0.23
_exptl_crystal_size_min 0.22
_refine_diff_density_max 0.362
_refine_diff_density_min -0.295
_refine_diff_density_rms 0.068
_refine_ls_extinction_method none
_refine_ls_goodness_of_fit_ref 0.891
_refine_ls_hydrogen_treatment constr
_refine_ls_matrix_type full
_refine_ls_number_parameters 1126
_refine_ls_number_reflns 17148
_refine_ls_number_restraints 0
_refine_ls_restrained_S_all 0.891
_refine_ls_R_factor_all 0.1816
_refine_ls_R_factor_gt 0.0600
_refine_ls_shift/su_max 0.001
_refine_ls_shift/su_mean 0.000
_refine_ls_structure_factor_coef Fsqd
_refine_ls_weighting_details 'calc w=1/[\s^2^(Fo^2^)+(0.0646P)^2^+0.0000P] where P=(Fo^2^+2Fc^2^)/3'
_refine_ls_weighting_scheme calc
_refine_ls_wR_factor_gt 0.1111
_refine_ls_wR_factor_ref 0.1590
_reflns_number_gt 7349
_reflns_number_total 17148
_reflns_threshold_expression >2sigma(I)
_cod_data_source_file b918919j.txt
_cod_data_source_block '[TiCp{N=P(?5-C5H4)Fe(?5-C5Ph5)PtBu2}Cl2]'
_cod_original_sg_symbol_H-M P-1
_cod_original_formula_sum 'C56.50 H56 Cl2 Fe N P Ti'
_cod_database_code 7024595

loop_
_symmetry_equiv_pos_as_xyz
'x, y, z'
'-x, -y, -z'

loop_
_atom_site_label
_atom_site_type_symbol
_atom_site_fract_x
_atom_site_fract_y
_atom_site_fract_z
_atom_site_U_iso_or_equiv
_atom_site_adp_type
_atom_site_occupancy
_atom_site_symmetry_multiplicity
_atom_site_calc_flag
_atom_site_refinement_flags
Fe1 Fe 0.90799(6) 1.23975(5) 0.03250(4) 0.0327(2) Uani 1 1 d .
Fe2 Fe 0.47270(5) 0.79857(5) 0.46252(4) 0.0304(2) Uani 1 1 d .
Ti1 Ti 0.60728(8) 1.14052(7) 0.21056(5) 0.0419(3) Uani 1 1 d .
Ti2 Ti 0.14575(7) 0.88144(7) 0.27544(5) 0.0387(3) Uani 1 1 d .
Cl1 Cl 0.49969(13) 1.04896(12) 0.22244(9) 0.0718(6) Uani 1 1 d .
Cl2 Cl 0.50984(13) 1.26632(11) 0.18045(9) 0.0678(6) Uani 1 1 d .
Cl3 Cl 0.01542(12) 0.98462(11) 0.25613(8) 0.0638(5) Uani 1 1 d .
Cl4 Cl 0.07375(12) 0.76542(11) 0.31081(9) 0.0593(5) Uani 1 1 d .
P1 P 0.69512(11) 1.12483(10) 0.06775(8) 0.0385(4) Uani 1 1 d .
P2 P 0.22182(10) 0.91114(10) 0.41389(7) 0.0335(4) Uani 1 1 d .
N1 N 0.6601(3) 1.1376(3) 0.1365(2) 0.0394(13) Uani 1 1 d .
N2 N 0.1992(3) 0.8875(3) 0.3486(2) 0.0309(12) Uani 1 1 d .
C1 C 0.6436(6) 1.1817(6) 0.3055(4) 0.077(3) Uani 1 1 d .
H1A H 0.6141 1.2322 0.3155 0.093 Uiso 1 1 calc R
C2 C 0.7253(7) 1.1744(7) 0.2689(4) 0.085(3) Uani 1 1 d .
H2A H 0.7639 1.2181 0.2509 0.102 Uiso 1 1 calc R
C3 C 0.7495(6) 1.0906(7) 0.2743(4) 0.081(3) Uani 1 1 d .
H3A H 0.8080 1.0653 0.2598 0.097 Uiso 1 1 calc R
C4 C 0.6819(6) 1.0470(5) 0.3096(3) 0.075(2) Uani 1 1 d .
H4A H 0.6847 0.9862 0.3242 0.090 Uiso 1 1 calc R
C5 C 0.6188(6) 1.1037(6) 0.3295(3) 0.069(2) Uani 1 1 d .
H5A H 0.5672 1.0896 0.3589 0.083 Uiso 1 1 calc R
C6 C 0.7144(5) 1.0100(4) 0.0773(4) 0.0546(19) Uani 1 1 d .
C7 C 0.6220(6) 0.9763(5) 0.0821(4) 0.092(3) Uani 1 1 d .
H7A H 0.6340 0.9177 0.0869 0.138 Uiso 1 1 calc R
H7B H 0.5833 1.0051 0.0426 0.138 Uiso 1 1 calc R
H7C H 0.5901 0.9849 0.1199 0.138 Uiso 1 1 calc R
C8 C 0.7695(6) 0.9668(4) 0.1439(5) 0.111(3) Uani 1 1 d .
H8A H 0.7813 0.9075 0.1512 0.166 Uiso 1 1 calc R
H8B H 0.7335 0.9785 0.1790 0.166 Uiso 1 1 calc R
H8C H 0.8283 0.9873 0.1430 0.166 Uiso 1 1 calc R
C9 C 0.7677(7) 0.9871(5) 0.0220(5) 0.121(4) Uani 1 1 d .
H9A H 0.7749 0.9277 0.0302 0.182 Uiso 1 1 calc R
H9B H 0.8287 1.0039 0.0204 0.182 Uiso 1 1 calc R
H9C H 0.7335 1.0150 -0.0195 0.182 Uiso 1 1 calc R
C10 C 0.6072(4) 1.1887(5) 0.0014(3) 0.0483(18) Uani 1 1 d .
C11 C 0.5073(5) 1.1679(5) 0.0180(4) 0.083(3) Uani 1 1 d .
H11A H 0.4633 1.2019 -0.0171 0.124 Uiso 1 1 calc R
H11B H 0.4900 1.1790 0.0586 0.124 Uiso 1 1 calc R
H11C H 0.5066 1.1100 0.0229 0.124 Uiso 1 1 calc R
C12 C 0.6321(5) 1.1792(5) -0.0667(3) 0.087(3) Uani 1 1 d .
H12A H 0.5847 1.2133 -0.0994 0.131 Uiso 1 1 calc R
H12B H 0.6351 1.1218 -0.0650 0.131 Uiso 1 1 calc R
H12C H 0.6920 1.1965 -0.0782 0.131 Uiso 1 1 calc R
C13 C 0.6060(5) 1.2778(4) 0.0013(3) 0.067(2) Uani 1 1 d .
H13A H 0.5614 1.3145 -0.0324 0.101 Uiso 1 1 calc R
H13B H 0.6674 1.2928 -0.0077 0.101 Uiso 1 1 calc R
H13C H 0.5883 1.2828 0.0437 0.101 Uiso 1 1 calc R
C14 C 0.8112(4) 1.1521(3) 0.0508(3) 0.0344(15) Uani 1 1 d .
C15 C 0.8667(4) 1.1496(3) -0.0048(3) 0.0407(16) Uani 1 1 d .
H15A H 0.8428 1.1586 -0.0501 0.049 Uiso 1 1 calc R
C16 C 0.9620(4) 1.1296(4) 0.0178(3) 0.0482(18) Uani 1 1 d .
H16A H 1.0154 1.1214 -0.0095 0.058 Uiso 1 1 calc R
C17 C 0.9687(4) 1.1215(4) 0.0861(3) 0.0486(18) Uani 1 1 d .
H17A H 1.0265 1.1063 0.1143 0.058 Uiso 1 1 calc R
C18 C 0.8765(4) 1.1368(3) 0.1063(3) 0.0401(16) Uani 1 1 d .
H18A H 0.8593 1.1361 0.1512 0.048 Uiso 1 1 calc R
C19 C 0.8960(4) 1.3570(4) -0.0379(3) 0.0337(15) Uani 1 1 d .
C20 C 0.8596(4) 1.3655(3) 0.0230(3) 0.0368(15) Uani 1 1 d .
C21 C 0.9324(4) 1.3310(3) 0.0748(3) 0.0339(15) Uani 1 1 d .
C22 C 1.0150(4) 1.3029(4) 0.0445(3) 0.0364(15) Uani 1 1 d .
C23 C 0.9926(4) 1.3191(3) -0.0249(3) 0.0329(14) Uani 1 1 d .
C24 C 0.8507(4) 1.3952(4) -0.1054(3) 0.0385(16) Uani 1 1 d .
C25 C 0.7717(5) 1.3727(5) -0.1264(3) 0.068(2) Uani 1 1 d .
H25A H 0.7441 1.3304 -0.0978 0.082 Uiso 1 1 calc R
C26 C 0.7318(6) 1.4127(5) -0.1903(4) 0.082(3) Uani 1 1 d .
H26A H 0.6791 1.3958 -0.2045 0.098 Uiso 1 1 calc R
C27 C 0.7704(7) 1.4766(6) -0.2320(4) 0.087(3) Uani 1 1 d .
H27A H 0.7424 1.5048 -0.2739 0.104 Uiso 1 1 calc R
C28 C 0.8488(6) 1.4986(5) -0.2123(4) 0.074(2) Uani 1 1 d .
H28A H 0.8759 1.5411 -0.2411 0.089 Uiso 1 1 calc R
C29 C 0.8893(5) 1.4584(4) -0.1497(3) 0.0511(18) Uani 1 1 d .
H29A H 0.9437 1.4741 -0.1370 0.061 Uiso 1 1 calc R
C30 C 0.7673(4) 1.4137(4) 0.0305(3) 0.0397(16) Uani 1 1 d .
C31 C 0.7401(5) 1.4939(4) -0.0117(4) 0.064(2) Uani 1 1 d .
H31A H 0.7779 1.5152 -0.0464 0.077 Uiso 1 1 calc R
C32 C 0.6590(6) 1.5427(5) -0.0036(4) 0.088(3) Uani 1 1 d .
H32A H 0.6417 1.5959 -0.0334 0.106 Uiso 1 1 calc R
C33 C 0.6024(5) 1.5134(5) 0.0487(4) 0.083(3) Uani 1 1 d .
H33A H 0.5479 1.5466 0.0549 0.099 Uiso 1 1 calc R
C34 C 0.6288(5) 1.4342(5) 0.0910(4) 0.063(2) Uani 1 1 d .
H34A H 0.5912 1.4134 0.1259 0.076 Uiso 1 1 calc R
C35 C 0.7101(4) 1.3849(4) 0.0824(3) 0.0457(17) Uani 1 1 d .
H35A H 0.7269 1.3315 0.1119 0.055 Uiso 1 1 calc R
C36 C 0.9284(4) 1.3339(4) 0.1432(3) 0.0400(16) Uani 1 1 d .
C37 C 0.9004(4) 1.4096(4) 0.1551(3) 0.0541(19) Uani 1 1 d .
H37A H 0.8803 1.4568 0.1195 0.065 Uiso 1 1 calc R
C38 C 0.9015(5) 1.4170(6) 0.2175(4) 0.079(3) Uani 1 1 d .
H38A H 0.8830 1.4690 0.2235 0.095 Uiso 1 1 calc R
C39 C 0.9295(6) 1.3491(7) 0.2712(4) 0.080(3) Uani 1 1 d .
H39A H 0.9303 1.3542 0.3136 0.096 Uiso 1 1 calc R
C40 C 0.9566(5) 1.2724(6) 0.2609(3) 0.072(2) Uani 1 1 d .
H40A H 0.9760 1.2252 0.2968 0.087 Uiso 1 1 calc R
C41 C 0.9550(4) 1.2657(4) 0.1972(3) 0.0545(19) Uani 1 1 d .
H41A H 0.9723 1.2136 0.1912 0.065 Uiso 1 1 calc R
C42 C 1.1105(4) 1.2702(4) 0.0778(3) 0.0382(16) Uani 1 1 d .
C43 C 1.1664(4) 1.2020(4) 0.0683(3) 0.0509(18) Uani 1 1 d .
H43A H 1.1434 1.1727 0.0428 0.061 Uiso 1 1 calc R
C44 C 1.2580(5) 1.1767(5) 0.0971(4) 0.071(2) Uani 1 1 d .
H44A H 1.2956 1.1304 0.0909 0.085 Uiso 1 1 calc R
C45 C 1.2914(6) 1.2200(6) 0.1339(4) 0.077(3) Uani 1 1 d .
H45A H 1.3513 1.2018 0.1542 0.092 Uiso 1 1 calc R
C46 C 1.2394(5) 1.2887(6) 0.1414(3) 0.067(2) Uani 1 1 d .
H46A H 1.2645 1.3191 0.1652 0.081 Uiso 1 1 calc R
C47 C 1.1480(4) 1.3146(4) 0.1138(3) 0.0502(18) Uani 1 1 d .
H47A H 1.1120 1.3619 0.1197 0.060 Uiso 1 1 calc R
C48 C 1.0590(4) 1.3061(4) -0.0755(3) 0.0385(15) Uani 1 1 d .
C49 C 1.0365(4) 1.2683(4) -0.1223(3) 0.0469(17) Uani 1 1 d .
H49A H 0.9786 1.2501 -0.1217 0.056 Uiso 1 1 calc R
C50 C 1.0989(6) 1.2576(4) -0.1695(3) 0.063(2) Uani 1 1 d .
H50A H 1.0825 1.2328 -0.2006 0.076 Uiso 1 1 calc R
C51 C 1.1848(6) 1.2832(5) -0.1709(4) 0.073(2) Uani 1 1 d .
H51A H 1.2276 1.2743 -0.2019 0.088 Uiso 1 1 calc R
C52 C 1.2075(5) 1.3220(5) -0.1266(4) 0.071(2) Uani 1 1 d .
H52A H 1.2652 1.3408 -0.1285 0.085 Uiso 1 1 calc R
C53 C 1.1456(5) 1.3339(4) -0.0786(3) 0.0563(19) Uani 1 1 d .
H53A H 1.1620 1.3604 -0.0487 0.068 Uiso 1 1 calc R
C54 C 0.2772(6) 0.9138(7) 0.2122(4) 0.072(2) Uani 1 1 d .
H54A H 0.3301 0.9366 0.2253 0.086 Uiso 1 1 calc R
C55 C 0.2737(6) 0.8302(6) 0.2222(3) 0.071(2) Uani 1 1 d .
H55A H 0.3236 0.7835 0.2430 0.086 Uiso 1 1 calc R
C56 C 0.1928(6) 0.8258(6) 0.1876(4) 0.075(2) Uani 1 1 d .
H56A H 0.1752 0.7752 0.1810 0.089 Uiso 1 1 calc R
C57 C 0.1490(6) 0.9057(7) 0.1580(3) 0.076(3) Uani 1 1 d .
H57A H 0.0936 0.9217 0.1274 0.091 Uiso 1 1 calc R
C58 C 0.1990(7) 0.9599(6) 0.1735(4) 0.077(2) Uani 1 1 d .
H58A H 0.1868 1.0209 0.1548 0.092 Uiso 1 1 calc R
C59 C 0.2018(5) 1.0274(4) 0.3935(3) 0.0483(18) Uani 1 1 d .
C60 C 0.2569(5) 1.0566(4) 0.4419(3) 0.069(2) Uani 1 1 d .
H60A H 0.2449 1.1164 0.4299 0.104 Uiso 1 1 calc R
H60B H 0.3230 1.0382 0.4400 0.104 Uiso 1 1 calc R
H60C H 0.2374 1.0333 0.4861 0.104 Uiso 1 1 calc R
C61 C 0.2376(5) 1.0637(4) 0.3236(3) 0.070(2) Uani 1 1 d .
H61A H 0.2281 1.1235 0.3117 0.104 Uiso 1 1 calc R
H61B H 0.2035 1.0469 0.2922 0.104 Uiso 1 1 calc R
H61C H 0.3034 1.0431 0.3234 0.104 Uiso 1 1 calc R
C62 C 0.0974(5) 1.0628(4) 0.3921(4) 0.074(2) Uani 1 1 d .
H62A H 0.0900 1.1225 0.3815 0.111 Uiso 1 1 calc R
H62B H 0.0729 1.0398 0.4348 0.111 Uiso 1 1 calc R
H62C H 0.0636 1.0484 0.3592 0.111 Uiso 1 1 calc R
C63 C 0.1484(4) 0.8575(4) 0.4790(3) 0.0428(17) Uani 1 1 d .
C64 C 0.1766(5) 0.7638(5) 0.4864(3) 0.074(2) Uani 1 1 d .
H64A H 0.1407 0.7316 0.5199 0.111 Uiso 1 1 calc R
H64B H 0.2424 0.7471 0.4988 0.111 Uiso 1 1 calc R
H64C H 0.1643 0.7543 0.4450 0.111 Uiso 1 1 calc R
C65 C 0.0432(4) 0.8793(5) 0.4571(3) 0.065(2) Uani 1 1 d .
H65A H 0.0071 0.8503 0.4921 0.098 Uiso 1 1 calc R
H65B H 0.0335 0.8627 0.4184 0.098 Uiso 1 1 calc R
H65C H 0.0235 0.9384 0.4469 0.098 Uiso 1 1 calc R
C66 C 0.1607(5) 0.8730(5) 0.5459(3) 0.082(3) Uani 1 1 d .
H66A H 0.1200 0.8429 0.5769 0.123 Uiso 1 1 calc R
H66B H 0.1447 0.9316 0.5404 0.123 Uiso 1 1 calc R
H66C H 0.2248 0.8541 0.5623 0.123 Uiso 1 1 calc R
C67 C 0.3452(4) 0.8844(3) 0.4399(3) 0.0310(14) Uani 1 1 d .
C68 C 0.3911(4) 0.8827(3) 0.5005(3) 0.0387(16) Uani 1 1 d .
H68A H 0.3638 0.8692 0.5441 0.046 Uiso 1 1 calc R
C69 C 0.4808(4) 0.9039(4) 0.4872(3) 0.0471(18) Uani 1 1 d .
H69A H 0.5261 0.9098 0.5192 0.057 Uiso 1 1 calc R
C70 C 0.4120(4) 0.9059(3) 0.3903(3) 0.0396(16) Uani 1 1 d .
H70A H 0.4023 0.9115 0.3433 0.048 Uiso 1 1 calc R
C71 C 0.4926(4) 0.9184(3) 0.4193(3) 0.0464(18) Uani 1 1 d .
H71A H 0.5484 0.9357 0.3959 0.056 Uiso 1 1 calc R
C72 C 0.4990(4) 0.6779(3) 0.5289(3) 0.0312(14) Uani 1 1 d .
C73 C 0.5827(4) 0.7161(3) 0.5201(3) 0.0306(14) Uani 1 1 d .
C74 C 0.6032(4) 0.7368(3) 0.4513(3) 0.0316(14) Uani 1 1 d .
C75 C 0.5307(4) 0.7129(3) 0.4175(3) 0.0294(14) Uani 1 1 d .
C76 C 0.4670(4) 0.6754(3) 0.4655(3) 0.0313(14) Uani 1 1 d .
C77 C 0.4594(4) 0.6411(4) 0.5945(3) 0.0345(15) Uani 1 1 d .
C78 C 0.5188(5) 0.5890(4) 0.6469(3) 0.0541(19) Uani 1 1 d .
H78A H 0.5821 0.5751 0.6399 0.065 Uiso 1 1 calc R
C79 C 0.4857(6) 0.5577(5) 0.7088(4) 0.075(2) Uani 1 1 d .
H79A H 0.5271 0.5247 0.7436 0.091 Uiso 1 1 calc R
C80 C 0.3921(7) 0.5749(5) 0.7194(4) 0.070(2) Uani 1 1 d .
H80A H 0.3695 0.5528 0.7611 0.084 Uiso 1 1 calc R
C81 C 0.3326(5) 0.6243(5) 0.6687(4) 0.070(2) Uani 1 1 d .
H81A H 0.2690 0.6362 0.6758 0.084 Uiso 1 1 calc R
C82 C 0.3657(5) 0.6572(4) 0.6067(3) 0.058(2) Uani 1 1 d .
H82A H 0.3238 0.6910 0.5724 0.070 Uiso 1 1 calc R
C83 C 0.6433(4) 0.7221(3) 0.5743(3) 0.0299(14) Uani 1 1 d .
C84 C 0.7387(4) 0.6907(4) 0.5780(3) 0.0387(16) Uani 1 1 d .
H84A H 0.7641 0.6705 0.5445 0.046 Uiso 1 1 calc R
C85 C 0.7970(4) 0.6890(4) 0.6311(3) 0.0492(18) Uani 1 1 d .
H85A H 0.8609 0.6685 0.6328 0.059 Uiso 1 1 calc R
C86 C 0.7591(5) 0.7176(4) 0.6805(3) 0.0517(18) Uani 1 1 d .
H86A H 0.7977 0.7155 0.7163 0.062 Uiso 1 1 calc R
C87 C 0.6647(5) 0.7495(4) 0.6787(3) 0.0515(18) Uani 1 1 d .
H87A H 0.6398 0.7688 0.7127 0.062 Uiso 1 1 calc R
C88 C 0.6078(4) 0.7522(4) 0.6251(3) 0.0400(16) Uani 1 1 d .
H88A H 0.5444 0.7747 0.6230 0.048 Uiso 1 1 calc R
C89 C 0.6876(4) 0.7703(4) 0.4218(3) 0.0299(14) Uani 1 1 d .
C90 C 0.7217(4) 0.8357(4) 0.4364(3) 0.0373(15) Uani 1 1 d .
H90A H 0.6892 0.8609 0.4649 0.045 Uiso 1 1 calc R
C91 C 0.8020(4) 0.8638(4) 0.4096(3) 0.0453(17) Uani 1 1 d .
H91A H 0.8233 0.9075 0.4202 0.054 Uiso 1 1 calc R
C92 C 0.8507(4) 0.8274(5) 0.3672(3) 0.060(2) Uani 1 1 d .
H92A H 0.9035 0.8480 0.3475 0.072 Uiso 1 1 calc R
C93 C 0.8215(4) 0.7606(5) 0.3541(3) 0.058(2) Uani 1 1 d .
H93A H 0.8559 0.7343 0.3269 0.070 Uiso 1 1 calc R
C94 C 0.7410(4) 0.7323(4) 0.3811(3) 0.0444(17) Uani 1 1 d .
H94A H 0.7219 0.6868 0.3719 0.053 Uiso 1 1 calc R
C95 C 0.5323(4) 0.7194(4) 0.3455(3) 0.0321(15) Uani 1 1 d .
C96 C 0.5339(4) 0.6502(4) 0.3237(3) 0.0516(18) Uani 1 1 d .
H96A H 0.5277 0.5989 0.3539 0.062 Uiso 1 1 calc R
C97 C 0.5447(5) 0.6566(5) 0.2573(4) 0.068(2) Uani 1 1 d .
H97A H 0.5469 0.6092 0.2437 0.082 Uiso 1 1 calc R
C98 C 0.5520(5) 0.7310(6) 0.2119(4) 0.066(2) Uani 1 1 d .
H98A H 0.5591 0.7348 0.1676 0.079 Uiso 1 1 calc R
C99 C 0.5489(5) 0.8007(5) 0.2323(3) 0.061(2) Uani 1 1 d .
H99A H 0.5537 0.8521 0.2017 0.073 Uiso 1 1 calc R
C100 C 0.5388(4) 0.7941(4) 0.2982(3) 0.0437(17) Uani 1 1 d .
H10A H 0.5363 0.8419 0.3113 0.052 Uiso 1 1 calc R
C101 C 0.3931(4) 0.6308(4) 0.4520(3) 0.0321(14) Uani 1 1 d .
C102 C 0.3894(4) 0.5498(4) 0.4922(3) 0.0362(15) Uani 1 1 d .
H10B H 0.4280 0.5273 0.5305 0.043 Uiso 1 1 calc R
C103 C 0.3289(5) 0.5028(4) 0.4755(3) 0.0512(18) Uani 1 1 d .
H10C H 0.3268 0.4488 0.5027 0.061 Uiso 1 1 calc R
C104 C 0.2717(4) 0.5354(5) 0.4190(4) 0.059(2) Uani 1 1 d .
H10D H 0.2322 0.5029 0.4074 0.070 Uiso 1 1 calc R
C105 C 0.2726(5) 0.6151(4) 0.3799(3) 0.0551(19) Uani 1 1 d .
H10E H 0.2326 0.6374 0.3423 0.066 Uiso 1 1 calc R
C106 C 0.3322(4) 0.6625(4) 0.3961(3) 0.0460(17) Uani 1 1 d .
H10F H 0.3321 0.7170 0.3691 0.055 Uiso 1 1 calc R
C200 C 1.0227(7) 0.3789(6) 0.5001(5) 0.141(4) Uani 1 1 d .
H20A H 0.9807 0.3508 0.5310 0.212 Uiso 1 1 calc R
H20B H 1.0580 0.4088 0.5207 0.212 Uiso 1 1 calc R
H20C H 1.0650 0.3385 0.4863 0.212 Uiso 1 1 calc R
C201 C 0.9677(7) 0.4383(5) 0.4416(5) 0.076(2) Uani 1 1 d .
C203 C 0.8690(14) 0.5479(7) 0.3318(6) 0.142(6) Uani 1 1 d .
H20H H 0.8342 0.5851 0.2952 0.170 Uiso 1 1 calc R
C204 C 0.8236(8) 0.5023(7) 0.3820(7) 0.115(4) Uani 1 1 d .
H20G H 0.7583 0.5085 0.3799 0.138 Uiso 1 1 calc R
C205 C 1.0123(8) 0.4861(8) 0.3889(8) 0.131(5) Uani 1 1 d .
H20F H 1.0775 0.4809 0.3913 0.157 Uiso 1 1 calc R
C206 C 0.9636(13) 0.5410(9) 0.3334(8) 0.159(9) Uani 1 1 d .
H20E H 0.9946 0.5721 0.2983 0.190 Uiso 1 1 calc R
C207 C 0.8723(7) 0.4482(6) 0.4346(5) 0.080(3) Uani 1 1 d .
H20D H 0.8398 0.4158 0.4679 0.096 Uiso 1 1 calc R

loop_
_atom_site_aniso_label
_atom_site_aniso_U_11
_atom_site_aniso_U_22
_atom_site_aniso_U_33
_atom_site_aniso_U_23
_atom_site_aniso_U_13
_atom_site_aniso_U_12
Fe1 0.0287(5) 0.0376(6) 0.0305(5) -0.0085(4) 0.0018(4) -0.0050(4)
Fe2 0.0272(5) 0.0332(5) 0.0328(5) -0.0112(4) 0.0030(4) -0.0085(4)
Ti1 0.0383(7) 0.0548(8) 0.0339(7) -0.0134(6) 0.0099(5) -0.0114(6)
Ti2 0.0332(7) 0.0529(8) 0.0322(6) -0.0171(6) 0.0008(5) -0.0046(6)
Cl1 0.0707(14) 0.0758(14) 0.0778(14) -0.0245(11) 0.0265(11) -0.0371(11)
Cl2 0.0609(13) 0.0598(13) 0.0786(14) -0.0191(11) 0.0171(10) -0.0016(10)
Cl3 0.0520(12) 0.0744(14) 0.0557(11) -0.0170(10) -0.0086(9) 0.0128(10)
Cl4 0.0490(11) 0.0665(13) 0.0705(12) -0.0283(10) 0.0051(9) -0.0185(9)
P1 0.0356(10) 0.0487(11) 0.0375(10) -0.0184(9) 0.0084(8) -0.0149(8)
P2 0.0270(9) 0.0433(11) 0.0334(9) -0.0174(8) 0.0008(7) -0.0029(8)
N1 0.039(3) 0.044(3) 0.037(3) -0.017(3) 0.008(2) -0.005(2)
N2 0.031(3) 0.034(3) 0.028(3) -0.011(2) 0.000(2) -0.001(2)
C1 0.103(7) 0.099(8) 0.046(5) -0.037(5) 0.009(5) -0.038(6)
C2 0.088(7) 0.135(9) 0.038(5) -0.013(6) 0.000(5) -0.064(7)
C3 0.049(5) 0.142(9) 0.035(5) -0.010(6) -0.008(4) 0.000(6)
C4 0.087(7) 0.084(6) 0.032(4) 0.006(4) 0.003(4) 0.007(5)
C5 0.073(6) 0.104(7) 0.030(4) -0.018(5) 0.012(4) -0.017(6)
C6 0.061(5) 0.039(4) 0.077(5) -0.031(4) 0.024(4) -0.020(4)
C7 0.111(7) 0.081(6) 0.111(7) -0.050(5) 0.043(6) -0.058(6)
C8 0.145(9) 0.031(5) 0.141(9) -0.013(5) -0.031(7) 0.005(5)
C9 0.160(9) 0.072(6) 0.167(9) -0.072(7) 0.113(8) -0.052(6)
C10 0.031(4) 0.081(6) 0.040(4) -0.026(4) 0.001(3) -0.016(4)
C11 0.047(5) 0.124(7) 0.077(6) -0.027(5) -0.010(4) -0.018(5)
C12 0.069(6) 0.142(8) 0.052(5) -0.038(5) -0.006(4) -0.007(5)
C13 0.060(5) 0.069(6) 0.064(5) -0.014(4) -0.013(4) 0.003(4)
C14 0.045(4) 0.037(4) 0.028(3) -0.014(3) 0.012(3) -0.018(3)
C15 0.052(5) 0.038(4) 0.036(4) -0.015(3) 0.006(3) -0.010(3)
C16 0.034(4) 0.046(4) 0.064(5) -0.017(4) 0.012(4) -0.006(3)
C17 0.037(4) 0.043(4) 0.056(5) 0.000(4) -0.006(4) -0.006(3)
C18 0.042(4) 0.041(4) 0.034(4) -0.005(3) 0.000(3) -0.011(3)
C19 0.031(4) 0.041(4) 0.031(4) -0.012(3) 0.002(3) -0.009(3)
C20 0.030(4) 0.034(4) 0.044(4) -0.008(3) 0.006(3) -0.006(3)
C21 0.036(4) 0.033(4) 0.032(4) -0.007(3) -0.003(3) -0.007(3)
C22 0.028(4) 0.046(4) 0.039(4) -0.015(3) 0.003(3) -0.011(3)
C23 0.033(4) 0.037(4) 0.027(3) -0.007(3) 0.006(3) -0.007(3)
C24 0.042(4) 0.029(4) 0.037(4) 0.000(3) 0.000(3) -0.001(3)
C25 0.059(5) 0.076(6) 0.059(5) 0.002(4) -0.014(4) -0.024(4)
C26 0.073(6) 0.088(7) 0.075(6) -0.009(5) -0.042(5) -0.013(5)
C27 0.113(8) 0.083(7) 0.047(5) 0.002(5) -0.016(5) -0.007(6)
C28 0.080(6) 0.073(6) 0.052(5) 0.004(5) 0.001(5) -0.011(5)
C29 0.051(5) 0.051(5) 0.040(4) 0.004(4) -0.003(4) -0.010(4)
C30 0.045(4) 0.035(4) 0.038(4) -0.013(3) 0.003(3) 0.000(3)
C31 0.059(5) 0.047(5) 0.075(5) -0.011(4) 0.017(4) 0.009(4)
C32 0.091(7) 0.060(6) 0.092(7) -0.006(5) 0.013(6) 0.023(5)
C33 0.059(6) 0.080(7) 0.097(7) -0.025(6) 0.022(5) 0.024(5)
C34 0.044(5) 0.076(6) 0.075(6) -0.030(5) 0.025(4) -0.010(4)
C35 0.046(4) 0.042(4) 0.046(4) -0.013(3) 0.009(3) 0.000(3)
C36 0.040(4) 0.047(5) 0.036(4) -0.014(4) -0.001(3) -0.014(3)
C37 0.054(5) 0.060(5) 0.054(5) -0.028(4) -0.001(4) -0.004(4)
C38 0.061(6) 0.116(8) 0.083(6) -0.069(6) 0.001(5) -0.002(5)
C39 0.069(6) 0.130(9) 0.059(6) -0.056(6) 0.008(5) -0.016(6)
C40 0.061(5) 0.109(7) 0.035(5) -0.008(5) -0.013(4) -0.007(5)
C41 0.052(5) 0.064(5) 0.045(4) -0.014(4) 0.001(4) -0.007(4)
C42 0.032(4) 0.043(4) 0.037(4) -0.005(3) 0.004(3) -0.011(3)
C43 0.032(4) 0.053(5) 0.068(5) -0.018(4) -0.004(4) -0.007(4)
C44 0.040(5) 0.077(6) 0.084(6) -0.010(5) 0.002(4) -0.004(4)
C45 0.051(6) 0.103(8) 0.063(6) -0.006(5) -0.014(4) -0.009(5)
C46 0.050(5) 0.101(7) 0.054(5) -0.020(5) -0.006(4) -0.028(5)
C47 0.040(4) 0.067(5) 0.047(4) -0.015(4) -0.001(3) -0.023(4)
C48 0.038(4) 0.036(4) 0.034(4) -0.005(3) 0.000(3) 0.002(3)
C49 0.042(4) 0.052(5) 0.045(4) -0.013(4) 0.008(3) -0.006(3)
C50 0.067(6) 0.070(6) 0.045(5) -0.017(4) 0.007(4) 0.011(5)
C51 0.069(6) 0.098(7) 0.047(5) -0.022(5) 0.021(4) 0.004(5)
C52 0.045(5) 0.096(7) 0.068(6) -0.013(5) 0.021(4) -0.022(4)
C53 0.048(5) 0.067(5) 0.055(5) -0.016(4) 0.011(4) -0.016(4)
C54 0.057(6) 0.117(8) 0.059(6) -0.043(6) 0.032(5) -0.037(6)
C55 0.057(6) 0.099(8) 0.042(5) -0.018(5) 0.010(4) 0.034(5)
C56 0.077(7) 0.110(8) 0.061(6) -0.059(6) 0.028(5) -0.023(6)
C57 0.072(6) 0.115(8) 0.035(5) -0.027(5) -0.005(4) 0.008(6)
C58 0.090(7) 0.078(7) 0.058(6) -0.015(5) 0.030(5) -0.013(6)
C59 0.056(5) 0.040(4) 0.051(4) -0.023(4) -0.008(4) 0.004(3)
C60 0.094(6) 0.042(5) 0.072(5) -0.026(4) -0.026(5) 0.005(4)
C61 0.089(6) 0.043(5) 0.075(6) -0.014(4) 0.001(5) -0.011(4)
C62 0.059(5) 0.063(5) 0.101(6) -0.041(5) -0.009(4) 0.024(4)
C63 0.030(4) 0.072(5) 0.031(4) -0.017(4) 0.009(3) -0.017(3)
C64 0.065(5) 0.076(6) 0.072(5) -0.001(5) 0.018(4) -0.029(5)
C65 0.032(4) 0.110(7) 0.059(5) -0.030(5) 0.010(4) -0.020(4)
C66 0.051(5) 0.166(8) 0.041(4) -0.039(5) 0.013(4) -0.037(5)
C67 0.032(4) 0.031(4) 0.031(3) -0.009(3) -0.001(3) -0.009(3)
C68 0.034(4) 0.040(4) 0.043(4) -0.016(3) 0.000(3) 0.000(3)
C69 0.042(4) 0.037(4) 0.067(5) -0.020(4) -0.013(4) -0.011(3)
C70 0.037(4) 0.038(4) 0.039(4) -0.005(3) 0.004(3) -0.003(3)
C71 0.031(4) 0.030(4) 0.069(5) 0.000(4) 0.011(4) -0.006(3)
C72 0.031(4) 0.032(4) 0.033(4) -0.013(3) 0.003(3) -0.006(3)
C73 0.032(4) 0.028(4) 0.034(4) -0.011(3) 0.004(3) -0.006(3)
C74 0.027(3) 0.035(4) 0.037(4) -0.015(3) 0.001(3) -0.010(3)
C75 0.029(3) 0.025(3) 0.035(4) -0.009(3) 0.001(3) -0.008(3)
C76 0.025(3) 0.035(4) 0.031(3) -0.005(3) -0.002(3) -0.005(3)
C77 0.035(4) 0.039(4) 0.034(4) -0.011(3) 0.003(3) -0.020(3)
C78 0.042(4) 0.064(5) 0.046(4) 0.001(4) -0.001(4) -0.017(4)
C79 0.079(6) 0.082(6) 0.048(5) 0.016(4) -0.006(5) -0.033(5)
C80 0.097(7) 0.079(6) 0.039(5) -0.012(4) 0.021(5) -0.040(5)
C81 0.063(5) 0.094(7) 0.062(5) -0.031(5) 0.031(5) -0.026(5)
C82 0.041(5) 0.086(6) 0.044(4) -0.012(4) 0.014(4) -0.015(4)
C83 0.027(4) 0.031(4) 0.032(3) -0.010(3) 0.002(3) -0.003(3)
C84 0.039(4) 0.043(4) 0.036(4) -0.013(3) -0.006(3) -0.007(3)
C85 0.032(4) 0.057(5) 0.054(5) -0.011(4) -0.009(3) -0.007(3)
C86 0.058(5) 0.061(5) 0.036(4) -0.013(4) -0.009(4) -0.012(4)
C87 0.061(5) 0.064(5) 0.040(4) -0.025(4) 0.007(4) -0.023(4)
C88 0.031(4) 0.053(4) 0.038(4) -0.017(3) 0.002(3) -0.007(3)
C89 0.023(3) 0.035(4) 0.029(3) -0.007(3) -0.002(3) -0.002(3)
C90 0.032(4) 0.041(4) 0.040(4) -0.013(3) -0.002(3) -0.006(3)
C91 0.037(4) 0.049(4) 0.056(4) -0.017(4) 0.002(3) -0.021(3)
C92 0.035(4) 0.091(6) 0.066(5) -0.032(5) 0.024(4) -0.027(4)
C93 0.032(4) 0.094(6) 0.062(5) -0.043(5) 0.015(4) -0.012(4)
C94 0.031(4) 0.057(5) 0.055(4) -0.029(4) 0.007(3) -0.014(3)
C95 0.028(3) 0.041(4) 0.032(4) -0.012(3) 0.005(3) -0.015(3)
C96 0.068(5) 0.047(5) 0.043(4) -0.016(4) 0.007(4) -0.015(4)
C97 0.083(6) 0.080(6) 0.056(5) -0.042(5) 0.002(4) -0.013(5)
C98 0.066(5) 0.099(7) 0.034(4) -0.022(5) 0.007(4) -0.014(5)
C99 0.064(5) 0.068(6) 0.038(5) 0.000(4) 0.007(4) -0.011(4)
C100 0.042(4) 0.049(5) 0.041(4) -0.016(4) 0.011(3) -0.008(3)
C101 0.033(4) 0.029(4) 0.037(4) -0.012(3) 0.003(3) -0.006(3)
C102 0.028(4) 0.030(4) 0.052(4) -0.014(3) 0.004(3) -0.004(3)
C103 0.049(5) 0.037(4) 0.068(5) -0.011(4) 0.008(4) -0.017(4)
C104 0.032(4) 0.064(6) 0.094(6) -0.040(5) -0.007(4) -0.017(4)
C105 0.052(5) 0.048(5) 0.067(5) -0.021(4) -0.013(4) -0.007(4)
C106 0.049(4) 0.041(4) 0.053(4) -0.021(4) -0.002(4) -0.010(3)
C200 0.153(11) 0.121(10) 0.148(10) -0.059(8) -0.044(9) 0.020(8)
C201 0.079(7) 0.065(6) 0.098(7) -0.043(6) 0.017(6) -0.016(6)
C203 0.29(2) 0.067(8) 0.071(8) -0.031(6) 0.037(11) -0.018(12)
C204 0.122(10) 0.067(8) 0.161(12) -0.049(8) -0.027(10) 0.000(7)
C205 0.095(9) 0.093(10) 0.237(16) -0.086(10) 0.082(11) -0.045(8)
C206 0.24(2) 0.086(10) 0.178(15) -0.068(10) 0.167(16) -0.056(13)
C207 0.074(7) 0.063(6) 0.114(8) -0.039(6) 0.030(6) -0.020(5)

loop_
_atom_type_symbol
_atom_type_description
_atom_type_scat_dispersion_real
_atom_type_scat_dispersion_imag
_atom_type_scat_source
C C 0.0033 0.0016 'International Tables Vol C Tables 4.2.6.8 and 6.1.1.4'
H H 0.0000 0.0000 'International Tables Vol C Tables 4.2.6.8 and 6.1.1.4'
N N 0.0061 0.0033 'International Tables Vol C Tables 4.2.6.8 and 6.1.1.4'
P P 0.1023 0.0942 'International Tables Vol C Tables 4.2.6.8 and 6.1.1.4'
Cl Cl 0.1484 0.1585 'International Tables Vol C Tables 4.2.6.8 and 6.1.1.4'
Ti Ti 0.2776 0.4457 'International Tables Vol C Tables 4.2.6.8 and 6.1.1.4'
Fe Fe 0.3463 0.8444 'International Tables Vol C Tables 4.2.6.8 and 6.1.1.4'

loop_
_geom_angle_atom_site_label_1
_geom_angle_atom_site_label_2
_geom_angle_atom_site_label_3
_geom_angle
C16 Fe1 C17 40.6(2)
C16 Fe1 C22 110.2(2)
C17 Fe1 C22 98.6(2)
C16 Fe1 C23 101.3(2)
C17 Fe1 C23 118.4(2)
C22 Fe1 C23 40.8(2)
C16 Fe1 C18 67.0(2)
C17 Fe1 C18 39.9(2)
C22 Fe1 C18 122.3(2)
C23 Fe1 C18 156.8(2)
C16 Fe1 C15 40.1(2)
C17 Fe1 C15 68.0(2)
C22 Fe1 C15 146.7(2)
C23 Fe1 C15 117.5(2)
C18 Fe1 C15 67.2(2)
C16 Fe1 C19 125.7(2)
C17 Fe1 C19 158.1(2)
C22 Fe1 C19 68.2(2)
C23 Fe1 C19 40.4(2)
C18 Fe1 C19 162.0(2)
C15 Fe1 C19 113.0(2)
C16 Fe1 C21 145.4(2)
C17 Fe1 C21 113.6(2)
C22 Fe1 C21 40.6(2)
C23 Fe1 C21 68.5(2)
C18 Fe1 C21 109.1(2)
C15 Fe1 C21 172.7(2)
C19 Fe1 C21 68.4(2)
C16 Fe1 C20 165.8(2)
C17 Fe1 C20 152.1(3)
C22 Fe1 C20 67.6(2)
C23 Fe1 C20 67.5(2)
C18 Fe1 C20 126.6(2)
C15 Fe1 C20 136.2(2)
C19 Fe1 C20 40.1(2)
C21 Fe1 C20 40.4(2)
C16 Fe1 C14 66.6(2)
C17 Fe1 C14 67.2(2)
C22 Fe1 C14 162.2(2)
C23 Fe1 C14 155.3(2)
C18 Fe1 C14 40.0(2)
C15 Fe1 C14 39.6(2)
C19 Fe1 C14 128.6(2)
C21 Fe1 C14 133.7(2)
C20 Fe1 C14 120.0(2)
C69 Fe2 C71 40.3(2)
C69 Fe2 C75 148.7(2)
C71 Fe2 C75 116.3(2)
C69 Fe2 C74 112.4(2)
C71 Fe2 C74 99.8(2)
C75 Fe2 C74 40.99(19)
C69 Fe2 C68 39.9(2)
C71 Fe2 C68 66.9(2)
C75 Fe2 C68 169.4(2)
C74 Fe2 C68 149.6(2)
C69 Fe2 C73 101.7(2)
C71 Fe2 C73 117.9(2)
C75 Fe2 C73 68.6(2)
C74 Fe2 C73 40.7(2)
C68 Fe2 C73 119.7(2)
C69 Fe2 C70 67.2(2)
C71 Fe2 C70 39.5(2)
C75 Fe2 C70 108.7(2)
C74 Fe2 C70 121.0(2)
C68 Fe2 C70 66.8(2)
C73 Fe2 C70 155.2(2)
C69 Fe2 C72 124.3(2)
C71 Fe2 C72 157.0(2)
C75 Fe2 C72 68.1(2)
C74 Fe2 C72 68.2(2)
C68 Fe2 C72 113.2(2)
C73 Fe2 C72 40.5(2)
C70 Fe2 C72 163.4(2)
C69 Fe2 C76 164.2(2)
C71 Fe2 C76 155.0(2)
C75 Fe2 C76 40.61(19)
C74 Fe2 C76 68.4(2)
C68 Fe2 C76 133.6(2)
C73 Fe2 C76 68.2(2)
C70 Fe2 C76 126.9(2)
C72 Fe2 C76 40.23(19)
C69 Fe2 C67 67.4(2)
C71 Fe2 C67 66.9(2)
C75 Fe2 C67 130.5(2)
C74 Fe2 C67 160.4(2)
C68 Fe2 C67 40.08(19)
C73 Fe2 C67 158.1(2)
C70 Fe2 C67 39.8(2)
C72 Fe2 C67 129.3(2)
C76 Fe2 C67 117.5(2)
N1 Ti1 Cl2 103.25(16)
N1 Ti1 Cl1 103.17(16)
Cl2 Ti1 Cl1 101.12(8)
N1 Ti1 C2 102.9(3)
Cl2 Ti1 C2 99.0(3)
Cl1 Ti1 C2 142.2(2)
N1 Ti1 C3 93.5(3)
Cl2 Ti1 C3 133.2(3)
Cl1 Ti1 C3 117.2(3)
C2 Ti1 C3 34.3(3)
N1 Ti1 C4 116.8(3)
Cl2 Ti1 C4 136.5(2)
Cl1 Ti1 C4 86.3(2)
C2 Ti1 C4 57.4(3)
C3 Ti1 C4 34.3(2)
N1 Ti1 C1 136.9(3)
Cl2 Ti1 C1 83.1(2)
Cl1 Ti1 C1 117.5(2)
C2 Ti1 C1 34.8(3)
C3 Ti1 C1 56.5(3)
C4 Ti1 C1 56.3(3)
N1 Ti1 C5 148.8(3)
Cl2 Ti1 C5 103.2(2)
Cl1 Ti1 C5 87.7(2)
C2 Ti1 C5 56.5(3)
C3 Ti1 C5 55.9(3)
C4 Ti1 C5 33.7(2)
C1 Ti1 C5 33.1(2)
N2 Ti2 Cl4 104.00(15)
N2 Ti2 Cl3 103.02(15)
Cl4 Ti2 Cl3 99.79(8)
N2 Ti2 C55 103.0(3)
Cl4 Ti2 C55 100.4(3)
Cl3 Ti2 C55 141.9(2)
N2 Ti2 C54 93.5(2)
Cl4 Ti2 C54 134.4(3)
Cl3 Ti2 C54 117.0(3)
C55 Ti2 C54 34.2(2)
N2 Ti2 C58 117.0(3)
Cl4 Ti2 C58 135.8(3)
Cl3 Ti2 C58 86.8(2)
C55 Ti2 C58 56.6(3)
C54 Ti2 C58 34.0(2)
N2 Ti2 C56 136.5(3)
Cl4 Ti2 C56 83.6(2)
Cl3 Ti2 C56 118.0(3)
C55 Ti2 C56 34.4(2)
C54 Ti2 C56 56.4(3)
C58 Ti2 C56 55.8(3)
N2 Ti2 C57 148.5(3)
Cl4 Ti2 C57 102.9(3)
Cl3 Ti2 C57 88.1(2)
C55 Ti2 C57 56.0(3)
C54 Ti2 C57 55.6(3)
C58 Ti2 C57 33.2(2)
C56 Ti2 C57 33.2(2)
N1 P1 C14 111.5(3)
N1 P1 C10 107.9(3)
C14 P1 C10 111.7(3)
N1 P1 C6 108.5(3)
C14 P1 C6 102.6(3)
C10 P1 C6 114.6(3)
N2 P2 C67 112.8(2)
N2 P2 C63 107.4(3)
C67 P2 C63 111.4(3)
N2 P2 C59 108.6(3)
C67 P2 C59 102.2(3)
C63 P2 C59 114.5(3)
P1 N1 Ti1 170.0(3)
P2 N2 Ti2 164.1(3)
C5 C1 C2 107.4(8)
C5 C1 Ti1 73.6(4)
C2 C1 Ti1 70.1(4)
C3 C2 C1 106.9(8)
C3 C2 Ti1 73.4(5)
C1 C2 Ti1 75.1(4)
C2 C3 C4 108.9(8)
C2 C3 Ti1 72.3(5)
C4 C3 Ti1 73.1(4)
C5 C4 C3 107.1(8)
C5 C4 Ti1 75.0(4)
C3 C4 Ti1 72.6(4)
C1 C5 C4 109.5(8)
C1 C5 Ti1 73.3(4)
C4 C5 Ti1 71.2(4)
C9 C6 C7 108.1(6)
C9 C6 C8 109.9(7)
C7 C6 C8 107.0(6)
C9 C6 P1 114.1(5)
C7 C6 P1 111.4(5)
C8 C6 P1 106.1(5)
C13 C10 C12 110.8(6)
C13 C10 C11 106.8(6)
C12 C10 C11 110.0(5)
C13 C10 P1 105.3(4)
C12 C10 P1 112.5(5)
C11 C10 P1 111.3(5)
C15 C14 C18 106.4(5)
C15 C14 P1 128.9(4)
C18 C14 P1 118.0(4)
C15 C14 Fe1 67.9(3)
C18 C14 Fe1 67.5(3)
P1 C14 Fe1 151.8(3)
C16 C15 C14 107.7(5)
C16 C15 Fe1 68.1(3)
C14 C15 Fe1 72.5(3)
C15 C16 C17 109.7(6)
C15 C16 Fe1 71.8(3)
C17 C16 Fe1 70.3(4)
C18 C17 C16 107.0(6)
C18 C17 Fe1 71.1(3)
C16 C17 Fe1 69.1(4)
C17 C18 C14 109.2(5)
C17 C18 Fe1 69.0(3)
C14 C18 Fe1 72.6(3)
C20 C19 C23 107.7(5)
C20 C19 C24 127.2(5)
C23 C19 C24 124.0(5)
C20 C19 Fe1 70.5(3)
C23 C19 Fe1 69.4(3)
C24 C19 Fe1 134.8(4)
C19 C20 C21 109.0(5)
C19 C20 C30 126.0(5)
C21 C20 C30 124.4(5)
C19 C20 Fe1 69.4(3)
C21 C20 Fe1 69.3(3)
C30 C20 Fe1 134.6(4)
C22 C21 C20 106.8(5)
C22 C21 C36 125.6(5)
C20 C21 C36 127.1(5)
C22 C21 Fe1 69.0(3)
C20 C21 Fe1 70.3(3)
C36 C21 Fe1 131.9(4)
C21 C22 C23 108.5(5)
C21 C22 C42 125.7(5)
C23 C22 C42 125.5(5)
C21 C22 Fe1 70.4(3)
C23 C22 Fe1 69.8(3)
C42 C22 Fe1 130.0(4)
C19 C23 C22 108.0(5)
C19 C23 C48 125.4(5)
C22 C23 C48 126.5(5)
C19 C23 Fe1 70.3(3)
C22 C23 Fe1 69.4(3)
C48 C23 Fe1 129.9(4)
C25 C24 C29 117.5(6)
C25 C24 C19 123.9(6)
C29 C24 C19 118.6(6)
C24 C25 C26 120.8(7)
C27 C26 C25 120.0(7)
C28 C27 C26 119.8(8)
C27 C28 C29 120.4(8)
C28 C29 C24 121.5(7)
C31 C30 C35 117.4(6)
C31 C30 C20 119.7(6)
C35 C30 C20 122.6(6)
C32 C31 C30 121.6(7)
C31 C32 C33 120.4(8)
C34 C33 C32 118.4(7)
C33 C34 C35 121.0(7)
C34 C35 C30 121.0(6)
C41 C36 C37 116.8(6)
C41 C36 C21 123.4(6)
C37 C36 C21 119.7(6)
C38 C37 C36 122.2(7)
C39 C38 C37 120.7(8)
C38 C39 C40 118.4(8)
C39 C40 C41 120.2(7)
C36 C41 C40 121.6(7)
C43 C42 C47 118.5(6)
C43 C42 C22 122.0(6)
C47 C42 C22 119.1(6)
C42 C43 C44 120.2(7)
C45 C44 C43 119.7(8)
C46 C45 C44 121.0(8)
C45 C46 C47 120.2(7)
C42 C47 C46 120.2(7)
C53 C48 C49 118.0(6)
C53 C48 C23 120.1(6)
C49 C48 C23 121.9(6)
C50 C49 C48 121.0(6)
C51 C50 C49 120.4(7)
C52 C51 C50 119.6(7)
C51 C52 C53 121.1(7)
C52 C53 C48 119.9(7)
C58 C54 C55 108.1(8)
C58 C54 Ti2 73.5(4)
C55 C54 Ti2 72.9(4)
C54 C55 C56 107.1(7)
C54 C55 Ti2 73.0(4)
C56 C55 Ti2 74.1(4)
C57 C56 C55 107.6(8)
C57 C56 Ti2 74.0(4)
C55 C56 Ti2 71.5(4)
C58 C57 C56 109.2(8)
C58 C57 Ti2 72.1(4)
C56 C57 Ti2 72.8(4)
C57 C58 C54 108.0(8)
C57 C58 Ti2 74.7(5)
C54 C58 Ti2 72.5(4)
C62 C59 C60 109.5(5)
C62 C59 C61 107.9(6)
C60 C59 C61 107.8(6)
C62 C59 P2 112.0(5)
C60 C59 P2 111.8(4)
C61 C59 P2 107.7(4)
C66 C63 C65 108.8(5)
C66 C63 C64 110.3(6)
C65 C63 C64 105.9(5)
C66 C63 P2 114.9(4)
C65 C63 P2 111.7(4)
C64 C63 P2 104.9(4)
C70 C67 C68 105.4(5)
C70 C67 P2 117.7(4)
C68 C67 P2 129.8(4)
C70 C67 Fe2 68.1(3)
C68 C67 Fe2 67.8(3)
P2 C67 Fe2 151.2(3)
C69 C68 C67 108.9(5)
C69 C68 Fe2 68.6(3)
C67 C68 Fe2 72.1(3)
C68 C69 C71 107.7(6)
C68 C69 Fe2 71.5(3)
C71 C69 Fe2 69.9(4)
C71 C70 C67 108.9(5)
C71 C70 Fe2 68.7(3)
C67 C70 Fe2 72.2(3)
C70 C71 C69 109.1(6)
C70 C71 Fe2 71.8(3)
C69 C71 Fe2 69.8(3)
C76 C72 C73 108.3(5)
C76 C72 C77 127.2(5)
C73 C72 C77 124.3(5)
C76 C72 Fe2 70.0(3)
C73 C72 Fe2 69.0(3)
C77 C72 Fe2 130.8(4)
C74 C73 C72 108.1(5)
C74 C73 C83 126.3(5)
C72 C73 C83 125.2(5)
C74 C73 Fe2 69.5(3)
C72 C73 Fe2 70.5(3)
C83 C73 Fe2 131.7(4)
C73 C74 C75 107.7(5)
C73 C74 C89 125.9(5)
C75 C74 C89 126.3(5)
C73 C74 Fe2 69.9(3)
C75 C74 Fe2 69.1(3)
C89 C74 Fe2 130.0(4)
C76 C75 C74 108.5(5)
C76 C75 C95 128.3(5)
C74 C75 C95 122.9(5)
C76 C75 Fe2 71.2(3)
C74 C75 Fe2 69.9(3)
C95 C75 Fe2 129.7(4)
C72 C76 C75 107.5(5)
C72 C76 C101 127.2(5)
C75 C76 C101 124.5(5)
C72 C76 Fe2 69.8(3)
C75 C76 Fe2 68.2(3)
C101 C76 Fe2 134.9(4)
C82 C77 C78 117.2(6)
C82 C77 C72 123.1(6)
C78 C77 C72 119.7(5)
C79 C78 C77 121.2(7)
C80 C79 C78 120.2(7)
C81 C80 C79 119.5(7)
C80 C81 C82 120.5(7)
C77 C82 C81 121.2(7)
C84 C83 C88 117.8(5)
C84 C83 C73 119.3(5)
C88 C83 C73 122.8(5)
C83 C84 C85 121.3(6)
C86 C85 C84 119.1(6)
C85 C86 C87 121.6(6)
C86 C87 C88 118.7(6)
C87 C88 C83 121.5(6)
C94 C89 C90 116.9(5)
C94 C89 C74 119.9(5)
C90 C89 C74 123.1(5)
C91 C90 C89 121.7(6)
C90 C91 C92 120.0(6)
C93 C92 C91 119.8(6)
C92 C93 C94 120.1(6)
C93 C94 C89 121.4(6)
C100 C95 C96 117.0(5)
C100 C95 C75 120.9(5)
C96 C95 C75 122.0(5)
C95 C96 C97 120.7(6)
C98 C97 C96 120.9(7)
C97 C98 C99 119.3(7)
C98 C99 C100 119.7(7)
C95 C100 C99 122.4(6)
C102 C101 C106 117.6(5)
C102 C101 C76 119.5(5)
C106 C101 C76 122.5(5)
C103 C102 C101 120.5(6)
C104 C103 C102 120.2(6)
C105 C104 C103 120.3(6)
C104 C105 C106 120.0(7)
C105 C106 C101 121.4(6)
C207 C201 C205 115.7(10)
C207 C201 C200 123.4(10)
C205 C201 C200 120.8(11)
C204 C203 C206 121.7(15)
C207 C204 C203 120.0(13)
C206 C205 C201 122.5(13)
C203 C206 C205 117.3(14)
C204 C207 C201 122.8(10)

loop_
_geom_bond_atom_site_label_1
_geom_bond_atom_site_label_2
_geom_bond_distance
Fe1 C16 2.031(6)
Fe1 C17 2.047(6)
Fe1 C22 2.062(6)
Fe1 C23 2.068(5)
Fe1 C18 2.074(6)
Fe1 C15 2.080(6)
Fe1 C19 2.081(6)
Fe1 C21 2.081(6)
Fe1 C20 2.095(6)
Fe1 C14 2.142(5)
Fe2 C69 2.029(6)
Fe2 C71 2.029(6)
Fe2 C75 2.050(5)
Fe2 C74 2.061(5)
Fe2 C68 2.065(6)
Fe2 C73 2.067(6)
Fe2 C70 2.068(6)
Fe2 C72 2.087(6)
Fe2 C76 2.089(6)
Fe2 C67 2.122(6)
Ti1 N1 1.755(4)
Ti1 Cl2 2.286(2)
Ti1 Cl1 2.317(2)
Ti1 C2 2.339(8)
Ti1 C3 2.352(7)
Ti1 C4 2.359(7)
Ti1 C1 2.404(7)
Ti1 C5 2.407(6)
Ti2 N2 1.769(4)
Ti2 Cl4 2.290(2)
Ti2 Cl3 2.312(2)
Ti2 C55 2.352(6)
Ti2 C54 2.354(7)
Ti2 C58 2.366(7)
Ti2 C56 2.385(7)
Ti2 C57 2.399(7)
P1 N1 1.606(4)
P1 C14 1.807(6)
P1 C10 1.851(6)
P1 C6 1.878(6)
P2 N2 1.600(4)
P2 C67 1.810(6)
P2 C63 1.838(6)
P2 C59 1.867(6)
C1 C5 1.370(10)
C1 C2 1.418(10)
C2 C3 1.384(11)
C3 C4 1.391(10)
C4 C5 1.383(9)
C6 C9 1.515(9)
C6 C7 1.516(9)
C6 C8 1.538(10)
C10 C13 1.511(8)
C10 C12 1.536(8)
C10 C11 1.547(8)
C14 C15 1.430(7)
C14 C18 1.442(7)
C15 C16 1.410(8)
C16 C17 1.414(8)
C17 C18 1.405(8)
C19 C20 1.431(7)
C19 C23 1.432(7)
C19 C24 1.488(7)
C20 C21 1.442(7)
C20 C30 1.487(8)
C21 C22 1.438(7)
C21 C36 1.466(8)
C22 C23 1.440(7)
C22 C42 1.495(8)
C23 C48 1.480(7)
C24 C25 1.369(8)
C24 C29 1.382(7)
C25 C26 1.399(9)
C26 C27 1.368(10)
C27 C28 1.345(10)
C28 C29 1.380(8)
C30 C31 1.385(8)
C30 C35 1.386(8)
C31 C32 1.370(9)
C32 C33 1.389(10)
C33 C34 1.370(9)
C34 C35 1.380(8)
C36 C41 1.367(8)
C36 C37 1.386(8)
C37 C38 1.367(9)
C38 C39 1.362(10)
C39 C40 1.386(10)
C40 C41 1.389(9)
C42 C43 1.375(8)
C42 C47 1.383(8)
C43 C44 1.402(8)
C44 C45 1.354(10)
C45 C46 1.342(10)
C46 C47 1.393(9)
C48 C53 1.393(8)
C48 C49 1.397(8)
C49 C50 1.378(8)
C50 C51 1.369(9)
C51 C52 1.364(9)
C52 C53 1.392(9)
C54 C58 1.380(10)
C54 C55 1.382(10)
C55 C56 1.400(10)
C56 C57 1.366(10)
C57 C58 1.362(10)
C59 C62 1.530(8)
C59 C60 1.535(8)
C59 C61 1.544(8)
C63 C66 1.532(8)
C63 C65 1.542(8)
C63 C64 1.544(8)
C67 C70 1.426(7)
C67 C68 1.436(7)
C68 C69 1.397(7)
C69 C71 1.399(8)
C70 C71 1.387(8)
C72 C76 1.436(7)
C72 C73 1.438(7)
C72 C77 1.494(7)
C73 C74 1.434(7)
C73 C83 1.479(7)
C74 C75 1.439(7)
C74 C89 1.477(7)
C75 C76 1.437(7)
C75 C95 1.497(7)
C76 C101 1.470(7)
C77 C82 1.376(8)
C77 C78 1.389(8)
C78 C79 1.372(8)
C79 C80 1.369(9)
C80 C81 1.356(9)
C81 C82 1.379(8)
C83 C84 1.390(7)
C83 C88 1.391(7)
C84 C85 1.395(7)
C85 C86 1.362(8)
C86 C87 1.382(8)
C87 C88 1.387(7)
C89 C94 1.393(7)
C89 C90 1.393(7)
C90 C91 1.373(7)
C91 C92 1.374(8)
C92 C93 1.371(8)
C93 C94 1.379(8)
C95 C100 1.376(7)
C95 C96 1.383(7)
C96 C97 1.389(8)
C97 C98 1.358(9)
C98 C99 1.371(9)
C99 C100 1.378(8)
C101 C102 1.391(7)
C101 C106 1.393(7)
C102 C103 1.379(8)
C103 C104 1.372(8)
C104 C105 1.359(8)
C105 C106 1.370(8)
C200 C201 1.479(11)
C201 C207 1.360(11)
C201 C205 1.389(13)
C203 C204 1.345(14)
C203 C206 1.349(18)
C204 C207 1.330(12)
C205 C206 1.375(17)
